data_7713816
loop_
_publ_author_name
'Naina, Vanitha R.'
'Singh, Akhil K.'
'Shubham, ?'
'Kr&#xe4;tschmer, Frederic'
'Lebedkin, Sergei'
'Kappes, Manfred M.'
'Roesky, Peter W.'

_publ_section_title
;
 Heteroleptic copper(I) complexes with coumarin-substituted
 aminodiphosphine and diimine ligands: synthesis and photophysical
 studies.
;
_journal_name_full 'Dalton transactions (Cambridge, England : 2003)'
_journal_paper_doi 10.1039/d3dt02317f
_journal_year 2023
_chemical_formula_moiety 'C62 H67 Cu N3 O2 P2 S, B F4, 3(C H2 Cl2)'
_chemical_formula_sum 'C65 H73 B Cl6 Cu F4 N3 O2 P2 S'
_chemical_formula_weight 1385.31
_space_group_crystal_system triclinic
_space_group_IT_number 2
_space_group_name_Hall '-P 1'
_space_group_name_H-M_alt 'P -1'
_atom_sites_solution_hydrogens geom
_atom_sites_solution_primary dual
_audit_creation_date 2023-01-18
_audit_creation_method
;
Olex2 1.5-alpha
(compiled 2022.11.02 svn.ra8b101fa for OlexSys, GUI svn.r6635)
;
_audit_update_record
;
2023-06-01 deposited with the CCDC.	2023-07-31 downloaded from the CCDC.
;
_cell_angle_alpha 77.69(2)
_cell_angle_beta 65.656(19)
_cell_angle_gamma 87.432(18)
_cell_formula_units_Z 2
_cell_length_a 14.757(2)
_cell_length_b 15.000(4)
_cell_length_c 16.552(5)
_cell_measurement_reflns_used 67537
_cell_measurement_temperature 110
_cell_measurement_theta_max 31.87
_cell_measurement_theta_min 1.96
_cell_volume 3257.5(15)
_computing_cell_refinement
;
X-Area Recipe 1.33.0.0 (STOE, 2015)
;
_computing_data_collection
;
X-Area Pilatus3_SV 1.31.150.0 (STOE, 2018)
;
_computing_data_reduction
;
X-Area Integrate 1.73.1.0 (STOE, 2018)
X-Area LANA 1.73.2.0 (STOE, 2018)
;
_computing_molecular_graphics 'Olex2 1.5-alpha (Dolomanov et al., 2009)'
_computing_publication_material
;
STOE & Cie GmbH, X-Area, software package for collecting single-crystal or
multi-domain crystal data on STOE area-detector diffractometers, for image 
processing, for the correction and scaling of reflection intensities and 
for outlier rejection, version 1.84, Darmstadt 2018
;
_computing_structure_refinement 'SHELXL 2018/3 (Sheldrick, 2015)'
_computing_structure_solution 'SHELXT 2018/2 (Sheldrick, 2018)'
_diffrn_ambient_temperature 110
_diffrn_detector Pilatus200K
_diffrn_detector_area_resol_mean 5.81
_diffrn_detector_type 'DECTRIS PILATUS 200K'
_diffrn_measured_fraction_theta_full 1.000
_diffrn_measured_fraction_theta_max 0.784
_diffrn_measurement_details
;
 675 frames, detector distance = 40 mm
;
_diffrn_measurement_device 'Eulerian 4-circle diffractometer'
_diffrn_measurement_device_type 'STOE STADIVARI'
_diffrn_measurement_method 'rotation method, \w scans'
_diffrn_radiation_collimation '0.5 mm diameter, monocapillary'
_diffrn_radiation_monochromator 'plane graphite'
_diffrn_radiation_polarisn_norm 0
_diffrn_radiation_probe x-ray
_diffrn_radiation_type 'Mo K\a'
_diffrn_radiation_wavelength 0.71073
_diffrn_reflns_av_R_equivalents 0.0484
_diffrn_reflns_av_unetI/netI 0.0465
_diffrn_reflns_Laue_measured_fraction_full 1.000
_diffrn_reflns_Laue_measured_fraction_max 0.784
_diffrn_reflns_limit_h_max 21
_diffrn_reflns_limit_h_min -21
_diffrn_reflns_limit_k_max 21
_diffrn_reflns_limit_k_min -19
_diffrn_reflns_limit_l_max 24
_diffrn_reflns_limit_l_min -23
_diffrn_reflns_number 45610
_diffrn_reflns_point_group_measured_fraction_full 1.000
_diffrn_reflns_point_group_measured_fraction_max 0.784
_diffrn_reflns_theta_full 25.242
_diffrn_reflns_theta_max 32.233
_diffrn_reflns_theta_min 1.949
_diffrn_source 'Mo Genix 3D HF'
_diffrn_source_current 1.000
_diffrn_source_power 0.050
_diffrn_source_voltage 50
_exptl_absorpt_coefficient_mu 0.720
_exptl_absorpt_correction_T_max 1.0000
_exptl_absorpt_correction_T_min 0.5170
_exptl_absorpt_correction_type multi-scan
_exptl_absorpt_process_details
;
STOE X-Red32, absorption correction by Gaussian integration, analogous to
P. Coppens, "The Evaluation of Absorption and Extinction in Single-Crystal
Structure Analysis", published in: F. R. Ahmed (Editor), "Crystallographic
Computing", Munksgaard, Copenhagen (1970), 255 - 270.
Afterwards scaling of reflection intensities was performed within STOE LANA.
J. Koziskova, F. Hahn, J. Richter, J. Kozisek, "Comparison of different
absorption corrections on the model structure of tetrakis(\m~2~-acetato)-
diaqua-di-copper(II)", Acta Chimica Slovaca, vol. 9, no. 2, 2016, pp. 136 - 140.
;
_exptl_crystal_colour orange
_exptl_crystal_colour_primary orange
_exptl_crystal_density_diffrn 1.412
_exptl_crystal_density_method 'not measured'
_exptl_crystal_description fragment
_exptl_crystal_F_000 1436
_exptl_crystal_size_max 0.394
_exptl_crystal_size_mid 0.28
_exptl_crystal_size_min 0.169
_refine_diff_density_max 1.639
_refine_diff_density_min -1.441
_refine_diff_density_rms 0.116
_refine_ls_extinction_method none
_refine_ls_goodness_of_fit_ref 1.083
_refine_ls_hydrogen_treatment constr
_refine_ls_matrix_type full
_refine_ls_number_parameters 1016
_refine_ls_number_reflns 18077
_refine_ls_number_restraints 714
_refine_ls_restrained_S_all 1.087
_refine_ls_R_factor_all 0.0995
_refine_ls_R_factor_gt 0.0716
_refine_ls_shift/su_max 0.001
_refine_ls_shift/su_mean 0.000
_refine_ls_structure_factor_coef Fsqd
_refine_ls_weighting_details 'w=1/[\s^2^(Fo^2^)+(0.1086P)^2^+6.0860P] where P=(Fo^2^+2Fc^2^)/3'
_refine_ls_weighting_scheme calc
_refine_ls_wR_factor_gt 0.1857
_refine_ls_wR_factor_ref 0.2256
_reflns_Friedel_coverage 0.000
_reflns_number_gt 13303
_reflns_number_total 18077
_reflns_threshold_expression 'I > 2\s(I)'
_cod_data_source_file d3dt02317f2.cif
_cod_data_source_block nv274
_cod_original_cell_volume 3257.7(15)
_cod_database_code 7713816
_shelx_shelxl_version_number 2018/3
_shelx_space_group_comment
;
The symmetry employed for this shelxl refinement is uniquely defined
by the following loop, which should always be used as a source of
symmetry information in preference to the above space-group names.
They are only intended as comments.
;
_shelx_estimated_absorpt_t_max 0.888
_shelx_estimated_absorpt_t_min 0.765
_olex2_refinement_description
;
1. Fixed Uiso
 At 1.2 times of:
  All C(H) groups, All C(H,H) groups
 At 1.5 times of:
  All C(H,H,H) groups
2. Restrained distances
 N1-C1A \\sim N1-C1B
 with sigma of 0.02
 O2A-C5A \\sim O2B-C5B
 with sigma of 0.02
 O2A-C7A \\sim O2B-C7B
 with sigma of 0.02
 O1A-C7A \\sim O1B-C7B
 with sigma of 0.02
 C1A-C2A \\sim C1B-C2B
 with sigma of 0.02
 C1A-C6A \\sim C1B-C6B
 with sigma of 0.02
 C2A-C3A \\sim C2B-C3B
 with sigma of 0.02
 C6A-C5A \\sim C6B-C5B
 with sigma of 0.02
 C4A-C5A \\sim C4B-C5B
 with sigma of 0.02
 C4A-C3A \\sim C4B-C3B
 with sigma of 0.02
 C4A-C9A \\sim C4B-C9B
 with sigma of 0.02
 C8A-C7A \\sim C8B-C7B
 with sigma of 0.02
 C8A-C9A \\sim C8B-C9B
 with sigma of 0.02
 C9A-C10A \\sim C9B-C10B
 with sigma of 0.02
 N1-C2A \\sim N1-C2B
 with sigma of 0.04
 N1-C6A \\sim N1-C6B
 with sigma of 0.04
 O2A-O1A \\sim O2B-O1B
 with sigma of 0.04
 O2A-C6A \\sim O2B-C6B
 with sigma of 0.04
 O2A-C4A \\sim O2B-C4B
 with sigma of 0.04
 O2A-C8A \\sim O2B-C8B
 with sigma of 0.04
 O1A-C8A \\sim O1B-C8B
 with sigma of 0.04
 C1A-C5A \\sim C1B-C5B
 with sigma of 0.04
 C1A-C3A \\sim C1B-C3B
 with sigma of 0.04
 C2A-C6A \\sim C2B-C6B
 with sigma of 0.04
 C2A-C4A \\sim C2B-C4B
 with sigma of 0.04
 C6A-C4A \\sim C6B-C4B
 with sigma of 0.04
 C4A-C8A \\sim C4B-C8B
 with sigma of 0.04
 C4A-C10A \\sim C4B-C10B
 with sigma of 0.04
 C5A-C3A \\sim C5B-C3B
 with sigma of 0.04
 C5A-C7A \\sim C5B-C7B
 with sigma of 0.04
 C5A-C9A \\sim C5B-C9B
 with sigma of 0.04
 C3A-C9A \\sim C3B-C9B
 with sigma of 0.04
 C8A-C10A \\sim C8B-C10B
 with sigma of 0.04
 C7A-C9A \\sim C7B-C9B
 with sigma of 0.04
 Cl1A-C63A \\sim Cl1B-C63B
 with sigma of 0.02
 Cl2A-C63A \\sim Cl2B-C63B
 with sigma of 0.02
 Cl1A-Cl2A \\sim Cl1B-Cl2B
 with sigma of 0.04
 Cl5A-C65A \\sim Cl5B-C65B
 with sigma of 0.02
 Cl6A-C65A \\sim Cl6B-C65B
 with sigma of 0.02
 Cl5A-Cl6A \\sim Cl5B-Cl6B
 with sigma of 0.04
 F4A-B \\sim F4B-B
 with sigma of 0.02
 F1A-B \\sim F1B-B
 with sigma of 0.02
 F2A-B \\sim F2B-B
 with sigma of 0.02
 F3A-B \\sim F3B-B
 with sigma of 0.02
 Cl3A-C64A \\sim Cl3B-C64B
 with sigma of 0.02
 Cl4A-C64A \\sim Cl4B-C64B
 with sigma of 0.02
 Cl3A-Cl4A \\sim Cl3B-Cl4B
 with sigma of 0.04
 C47-C48A \\sim C47-C48B
 with sigma of 0.02
 C47-C49A \\sim C47-C49B
 with sigma of 0.02
 C47-C50A \\sim C47-C50B
 with sigma of 0.02
3. Rigid bond restraints
 O2A, C8A, C5A, O1A, C9A, C1A, C3A, C2A, C7A, C6A, C10A, C4A
 with sigma for 1-2 distances of 0.01 and sigma for 1-3 distances of 0.01
 C1B, O1B, O2B, C2B, C9B, C3B, C7B, C4B, C8B, C5B, C10B, C6B
 with sigma for 1-2 distances of 0.01 and sigma for 1-3 distances of 0.01
 Cl4A, Cl3A, C64A
 with sigma for 1-2 distances of 0.01 and sigma for 1-3 distances of 0.01
 Cl2B, C63B, Cl1B, Cl2A, Cl1A, C63A
 with sigma for 1-2 distances of 0.01 and sigma for 1-3 distances of 0.01
 Cl5B, C65B, Cl6B, Cl5A, C65A, Cl6A
 with sigma for 1-2 distances of 0.01 and sigma for 1-3 distances of 0.01
 F2A, F4A, B, F2B, F1A, F1B, F4B, F3B, F3A
 with sigma for 1-2 distances of 0.01 and sigma for 1-3 distances of 0.01
 Cl3B, C64B, Cl4B, Cl3A, C64A, Cl4A
 with sigma for 1-2 distances of 0.01 and sigma for 1-3 distances of 0.01
 C49A, C49B, C50A, C50B, C48B, C48A, C47
 with sigma for 1-2 distances of 0.01 and sigma for 1-3 distances of 0.01
4. Uiso/Uaniso restraints and constraints
O2A \\sim C8A \\sim C5A \\sim O1A \\sim C9A \\sim C1A \\sim C3A \\sim C2A \\sim
C7A \\sim C6A \\sim C10A \\sim C4A: within 0.1A with sigma of 0.01 and sigma
for terminal atoms of 0.02 within 0.1A
C1B \\sim O1B \\sim O2B \\sim C2B \\sim C9B \\sim C3B \\sim C7B \\sim C4B \\sim
C8B \\sim C5B \\sim C10B \\sim C6B: within 0.1A with sigma of 0.01 and sigma
for terminal atoms of 0.02 within 0.1A
Cl4A \\sim Cl3A \\sim C64A: within 2.5A with sigma of 0.01 and sigma for
terminal atoms of 0.02 within 2.5A
Cl2A \\sim Cl1A \\sim C63A \\sim Cl2B \\sim C63B \\sim Cl1B: within 2.5A with
sigma of 0.01 and sigma for terminal atoms of 0.02 within 2.5A
C65A \\sim Cl5A \\sim Cl6A \\sim C65B \\sim Cl5B \\sim Cl6B: within 2.5A with
sigma of 0.01 and sigma for terminal atoms of 0.02 within 2.5A
B \\sim F4A \\sim F2B \\sim F2A \\sim F1A \\sim F1B \\sim F4B \\sim F3B \\sim
F3A: within 2.5A with sigma of 0.01 and sigma for terminal atoms of 0.02 within
2.5A
Cl3A \\sim C64A \\sim Cl4A \\sim Cl3B \\sim C64B \\sim Cl4B: within 2.5A with
sigma of 0.01 and sigma for terminal atoms of 0.02 within 2.5A
C47 \\sim C49A \\sim C49B \\sim C50A \\sim C50B \\sim C48B \\sim C48A: within
2.5A with sigma of 0.01 and sigma for terminal atoms of 0.02 within 2.5A
Uanis(C1B) \\sim Ueq, Uanis(C2B) \\sim Ueq: with sigma of 0.02 and sigma for
terminal atoms of 0.04
Uanis(C6B) \\sim Ueq: with sigma of 0.02 and sigma for terminal atoms of 0.04
Uanis(C2B) \\sim Ueq, Uanis(C1B) \\sim Ueq: with sigma of 0.02 and sigma for
terminal atoms of 0.04
Uanis(C1B) \\sim Ueq, Uanis(C6B) \\sim Ueq, Uanis(C5B) \\sim Ueq, Uanis(C4B)
\\sim Ueq, Uanis(C3B) \\sim Ueq, Uanis(C2B) \\sim Ueq: with sigma of 0.02 and
sigma for terminal atoms of 0.04
Uanis(C3B) \\sim Ueq, Uanis(C4B) \\sim Ueq, Uanis(C2B) \\sim Ueq, Uanis(C1B)
\\sim Ueq, Uanis(C6B) \\sim Ueq, Uanis(C5B) \\sim Ueq: with sigma of 0.02 and
sigma for terminal atoms of 0.04
Uanis(Cl4A) \\sim Ueq: with sigma of 0.02 and sigma for terminal atoms of 0.04
Uanis(C1B) \\sim Ueq: with sigma of 0.02 and sigma for terminal atoms of 0.04
Uanis(C64A) \\sim Ueq: with sigma of 0.01 and sigma for terminal atoms of 0.02
5. Rigid body (RIGU) restrains
 F2A
 with sigma for 1-2 distances of 0.004 and sigma for 1-3 distances of 0.004
6. Others
 Sof(C63B)=Sof(H63C)=Sof(H63D)=Sof(Cl1B)=Sof(Cl2B)=1-FVAR(1)
 Sof(Cl1A)=Sof(Cl2A)=Sof(C63A)=Sof(H63A)=Sof(H63B)=FVAR(1)
 Sof(Cl5B)=Sof(C65B)=Sof(H65C)=Sof(H65D)=Sof(Cl6B)=1-FVAR(2)
 Sof(Cl5A)=Sof(Cl6A)=Sof(C65A)=Sof(H65A)=Sof(H65B)=FVAR(2)
 Sof(F4B)=Sof(F3B)=Sof(F1B)=Sof(F2B)=1-FVAR(3)
 Sof(F4A)=Sof(F1A)=Sof(F2A)=Sof(F3A)=FVAR(3)
 Sof(Cl3B)=Sof(C64B)=Sof(H64C)=Sof(H64D)=Sof(Cl4B)=1-FVAR(4)
 Sof(Cl3A)=Sof(Cl4A)=Sof(C64A)=Sof(H64A)=Sof(H64B)=FVAR(4)
 Sof(C49B)=Sof(H49D)=Sof(H49E)=Sof(H49F)=Sof(C48B)=Sof(H48D)=Sof(H48E)=
 Sof(H48F)=Sof(C50B)=Sof(H50D)=Sof(H50E)=Sof(H50F)=1-FVAR(5)
 Sof(C48A)=Sof(H48A)=Sof(H48B)=Sof(H48C)=Sof(C49A)=Sof(H49A)=Sof(H49B)=
 Sof(H49C)=Sof(C50A)=Sof(H50A)=Sof(H50B)=Sof(H50C)=FVAR(5)
 Fixed Sof: O2A(0.78) O1A(0.78) C1A(0.78) C2A(0.78) H2A(0.78) C3A(0.78)
 H3A(0.78) C4A(0.78) C5A(0.78) C6A(0.78) H6A(0.78) C8A(0.78) H8A(0.78)
 C7A(0.78) C9A(0.78) C10A(0.78) H10A(0.78) H10B(0.78) H10C(0.78) C1B(0.22)
 C6B(0.22) H6B(0.22) C5B(0.22) C4B(0.22) C3B(0.22) H3B(0.22) C2B(0.22)
 H2B(0.22) O2B(0.22) C7B(0.22) O1B(0.22) C8B(0.22) H8B(0.22) C9B(0.22)
 C10B(0.22) H10D(0.22) H10E(0.22) H10F(0.22)
7.a Secondary CH2 refined with riding coordinates:
 C64A(H64A,H64B), C65A(H65A,H65B), C63A(H63A,H63B), C63B(H63C,H63D), C65B(H65C,
 H65D), C64B(H64C,H64D)
7.b Aromatic/amide H refined with riding coordinates:
 C46(H46), C45(H45), C26(H26), C2A(H2A), C3A(H3A), C6A(H6A), C16(H16),
 C15(H15), C32(H32), C25(H25), C33(H33), C62(H62), C35(H35), C42(H42), C36(H36),
  C52(H52), C23(H23), C53(H53), C59(H59), C22(H22), C54(H54), C43(H43),
 C13(H13), C55(H55), C61(H61), C12(H12), C60(H60), C8A(H8A), C6B(H6B), C3B(H3B),
  C2B(H2B), C8B(H8B)
7.c Fitted hexagon refined as free rotating group:
 C1A(C2A,C3A,C4A,C5A,C6A), C1B(C6B,C5B,C4B,C3B,C2B)
7.d Idealised Me refined as rotating group:
 C20(H20A,H20B,H20C), C18(H18A,H18B,H18C), C39(H39A,H39B,H39C), C19(H19A,H19B,
 H19C), C38(H38A,H38B,H38C), C30(H30A,H30B,H30C), C48A(H48A,H48B,H48C),
 C29(H29A,H29B,H29C), C40(H40A,H40B,H40C), C28(H28A,H28B,H28C), C10A(H10A,H10B,
 H10C), C49A(H49A,H49B,H49C), C50A(H50A,H50B,H50C), C10B(H10D,H10E,H10F),
 C49B(H49D,H49E,H49F), C48B(H48D,H48E,H48F), C50B(H50D,H50E,H50F)
;
_olex2_submission_special_instructions 'No special instructions were received'

loop_
_space_group_symop_operation_xyz
'x, y, z'
'-x, -y, -z'

loop_
_atom_site_label
_atom_site_type_symbol
_atom_site_fract_x
_atom_site_fract_y
_atom_site_fract_z
_atom_site_U_iso_or_equiv
_atom_site_adp_type
_atom_site_occupancy
_atom_site_site_symmetry_order
_atom_site_calc_flag
_atom_site_refinement_flags_posn
_atom_site_refinement_flags_adp
_atom_site_refinement_flags_occupancy
_atom_site_disorder_assembly
_atom_site_disorder_group
Cu Cu 0.70439(3) 0.13362(3) 0.79770(3) 0.02642(11) Uani 1 1 d . . . . .
P1 P 0.67105(5) 0.27702(5) 0.76269(5) 0.02243(16) Uani 1 1 d . . . . .
P2 P 0.70646(6) 0.15338(6) 0.65912(5) 0.02453(16) Uani 1 1 d . . . . .
S S 0.67066(7) -0.13960(6) 0.96761(6) 0.03558(19) Uani 1 1 d . . . . .
Cl3A Cl 1.1209(5) 0.2672(5) 0.5939(5) 0.0647(14) Uani 0.72(2) 1 d D U P A 1
Cl5A Cl 0.7667(8) 0.5973(7) 0.6689(8) 0.076(2) Uani 0.46(2) 1 d D U P B 1
Cl6A Cl 0.5997(7) 0.6934(7) 0.7669(10) 0.103(3) Uani 0.46(2) 1 d D U P B 1
Cl4A Cl 1.2214(6) 0.1125(3) 0.5291(4) 0.0841(14) Uani 0.72(2) 1 d D U P A 1
Cl1A Cl 0.9520(3) 0.3736(2) 1.0146(3) 0.0716(9) Uani 0.677(9) 1 d D U P C 1
F4A F 0.1907(4) 0.2050(5) 0.9158(3) 0.0427(11) Uani 0.750(8) 1 d D U P D 1
Cl2A Cl 0.8908(4) 0.1808(2) 1.0604(3) 0.1046(16) Uani 0.677(9) 1 d D U P C 1
N1 N 0.67202(18) 0.26332(18) 0.66202(16) 0.0242(5) Uani 1 1 d D . . . .
N2 N 0.81675(19) 0.1007(2) 0.83594(18) 0.0280(5) Uani 1 1 d . . . . .
N3 N 0.6430(2) 0.01569(19) 0.88328(18) 0.0292(5) Uani 1 1 d . . . . .
F1A F 0.1972(6) 0.0894(5) 0.8420(6) 0.075(2) Uani 0.750(8) 1 d D U P D 1
O2A O 0.6271(2) 0.5655(2) 0.5345(2) 0.0313(6) Uani 0.78 1 d D U P E 1
F2A F 0.3231(2) 0.2004(4) 0.7899(4) 0.0591(13) Uani 0.750(8) 1 d D U P D 1
C31 C 0.7781(2) 0.3507(2) 0.7377(2) 0.0248(6) Uani 1 1 d . . . . .
C46 C 0.4726(2) 0.3008(2) 0.8336(2) 0.0254(6) Uani 1 1 d . . . . .
H46 H 0.468536 0.246790 0.813777 0.031 Uiso 1 1 calc R U . . .
O1A O 0.6066(3) 0.7071(2) 0.4843(3) 0.0449(8) Uani 0.78 1 d D U P E 1
C45 C 0.3878(2) 0.3391(2) 0.8823(2) 0.0265(6) Uani 1 1 d . . . . .
H45 H 0.324828 0.312379 0.895314 0.032 Uiso 1 1 calc R U . . .
C41 C 0.5648(2) 0.3402(2) 0.8128(2) 0.0247(6) Uani 1 1 d . . . . .
C26 C 0.5158(2) 0.1146(2) 0.6686(2) 0.0286(6) Uani 1 1 d . . . . .
H26 H 0.501116 0.176424 0.671865 0.034 Uiso 1 1 calc R U . . .
C1A C 0.6557(4) 0.3243(2) 0.5935(3) 0.0236(11) Uani 0.78 1 d DG U P E 1
C2A C 0.6489(4) 0.29389(18) 0.5224(3) 0.0264(10) Uani 0.78 1 d DG U P E 1
H2A H 0.653763 0.230824 0.520971 0.032 Uiso 0.78 1 calc R U P E 1
C3A C 0.6352(3) 0.3558(2) 0.4533(2) 0.0289(9) Uani 0.78 1 d DG U P E 1
H3A H 0.630568 0.334983 0.404693 0.035 Uiso 0.78 1 calc R U P E 1
C4A C 0.6281(2) 0.4480(2) 0.45532(18) 0.0273(8) Uani 0.78 1 d DG U P E 1
C5A C 0.6348(3) 0.47845(18) 0.5264(2) 0.0257(8) Uani 0.78 1 d DG U P E 1
C6A C 0.6486(3) 0.4166(2) 0.5955(2) 0.0233(10) Uani 0.78 1 d DG U P E 1
H6A H 0.653200 0.437360 0.644089 0.028 Uiso 0.78 1 calc R U P E 1
C24 C 0.4592(2) -0.0357(2) 0.6721(2) 0.0302(6) Uani 1 1 d . . . . .
C14 C 0.9807(2) 0.1483(2) 0.3981(2) 0.0292(6) Uani 1 1 d . . . . .
C56 C 0.5615(3) -0.1287(2) 0.9511(2) 0.0339(7) Uani 1 1 d . . . . .
C16 C 0.9016(2) 0.1916(2) 0.5405(2) 0.0282(6) Uani 1 1 d . . . . .
H16 H 0.906191 0.217921 0.586148 0.034 Uiso 1 1 calc R U . . .
C58 C 0.8012(2) 0.0185(2) 0.8920(2) 0.0290(6) Uani 1 1 d . . . . .
C51 C 0.5605(3) -0.0398(2) 0.9057(2) 0.0325(7) Uani 1 1 d . . . . .
C15 C 0.9854(2) 0.1878(2) 0.4638(2) 0.0305(6) Uani 1 1 d . . . . .
H15 H 1.047202 0.212673 0.456040 0.037 Uiso 1 1 calc R U . . .
C32 C 0.8473(2) 0.3844(2) 0.6516(2) 0.0279(6) Uani 1 1 d . . . . .
H32 H 0.837003 0.374665 0.601092 0.033 Uiso 1 1 calc R U . . .
C11 C 0.8103(2) 0.1576(2) 0.5523(2) 0.0268(6) Uani 1 1 d . . . . .
C34 C 0.9516(2) 0.4501(2) 0.7077(2) 0.0285(6) Uani 1 1 d . . . . .
C25 C 0.4425(2) 0.0544(2) 0.6764(2) 0.0306(6) Uani 1 1 d . . . . .
H25 H 0.378432 0.076192 0.684882 0.037 Uiso 1 1 calc R U . . .
C33 C 0.9321(2) 0.4327(2) 0.6375(2) 0.0306(7) Uani 1 1 d . . . . .
H33 H 0.979019 0.454964 0.576891 0.037 Uiso 1 1 calc R U . . .
C21 C 0.6089(2) 0.0860(2) 0.6564(2) 0.0285(6) Uani 1 1 d . . . . .
C44 C 0.3927(2) 0.4167(2) 0.9131(2) 0.0296(6) Uani 1 1 d . . . . .
C57 C 0.7048(3) -0.0281(2) 0.9121(2) 0.0294(6) Uani 1 1 d . . . . .
F3A F 0.1778(4) 0.2359(3) 0.7848(3) 0.0641(13) Uani 0.750(8) 1 d D U P D 1
C62 C 0.9024(3) 0.1459(3) 0.8114(2) 0.0345(7) Uani 1 1 d . . . . .
H62 H 0.914024 0.204307 0.771857 0.041 Uiso 1 1 calc R U . . .
C35 C 0.8828(2) 0.4127(2) 0.7943(2) 0.0300(6) Uani 1 1 d . . . . .
H35 H 0.893690 0.421127 0.844956 0.036 Uiso 1 1 calc R U . . .
C42 C 0.5709(2) 0.4185(2) 0.8415(2) 0.0324(7) Uani 1 1 d . . . . .
H42 H 0.634015 0.446226 0.826418 0.039 Uiso 1 1 calc R U . . .
C17 C 1.0711(2) 0.1343(2) 0.3165(2) 0.0326(7) Uani 1 1 d . . . . .
C36 C 0.7983(2) 0.3632(2) 0.8093(2) 0.0294(6) Uani 1 1 d . . . . .
H36 H 0.753356 0.337410 0.869728 0.035 Uiso 1 1 calc R U . . .
C52 C 0.4783(3) -0.0120(3) 0.8859(2) 0.0356(7) Uani 1 1 d . . . . .
H52 H 0.475312 0.048543 0.855241 0.043 Uiso 1 1 calc R U . . .
C23 C 0.5525(3) -0.0647(3) 0.6619(3) 0.0363(7) Uani 1 1 d . . . . .
H23 H 0.566948 -0.126619 0.659097 0.044 Uiso 1 1 calc R U . . .
C53 C 0.4022(3) -0.0767(3) 0.9133(2) 0.0376(8) Uani 1 1 d . . . . .
H53 H 0.344992 -0.059582 0.902083 0.045 Uiso 1 1 calc R U . . .
C37 C 1.0421(2) 0.5071(3) 0.6936(3) 0.0338(7) Uani 1 1 d . . . . .
C27 C 0.3814(3) -0.1031(3) 0.6762(2) 0.0346(7) Uani 1 1 d . . . . .
C59 C 0.8675(3) -0.0195(3) 0.9254(2) 0.0364(7) Uani 1 1 d . . . . .
H59 H 0.853120 -0.077208 0.966426 0.044 Uiso 1 1 calc R U . . .
C22 C 0.6256(3) -0.0056(3) 0.6556(3) 0.0350(7) Uani 1 1 d . . . . .
H22 H 0.688476 -0.028230 0.650619 0.042 Uiso 1 1 calc R U . . .
C54 C 0.4059(3) -0.1660(3) 0.9567(2) 0.0451(10) Uani 1 1 d . . . . .
H54 H 0.352018 -0.208318 0.973193 0.054 Uiso 1 1 calc R U . . .
C43 C 0.4861(2) 0.4560(3) 0.8914(2) 0.0350(7) Uani 1 1 d . . . . .
H43 H 0.490445 0.509552 0.911775 0.042 Uiso 1 1 calc R U . . .
C13 C 0.8886(3) 0.1134(3) 0.4109(3) 0.0390(8) Uani 1 1 d . . . . .
H13 H 0.884195 0.085679 0.365978 0.047 Uiso 1 1 calc R U . . .
C55 C 0.4855(3) -0.1943(3) 0.9761(3) 0.0439(9) Uani 1 1 d . . . . .
H55 H 0.488724 -0.255469 1.005095 0.053 Uiso 1 1 calc R U . . .
C61 C 0.9757(3) 0.1133(3) 0.8399(3) 0.0378(8) Uani 1 1 d . . . . .
H61 H 1.036253 0.147739 0.820424 0.045 Uiso 1 1 calc R U . . .
C20 C 1.0550(3) 0.1682(3) 0.2301(2) 0.0419(9) Uani 1 1 d . . . . .
H20A H 1.043600 0.233725 0.222750 0.063 Uiso 1 1 calc R U . . .
H20B H 0.997007 0.135137 0.234117 0.063 Uiso 1 1 calc R U . . .
H20C H 1.114160 0.157563 0.177750 0.063 Uiso 1 1 calc R U . . .
C12 C 0.8047(2) 0.1183(3) 0.4866(2) 0.0388(8) Uani 1 1 d . . . . .
H12 H 0.742535 0.094609 0.493911 0.047 Uiso 1 1 calc R U . . .
C18 C 1.1639(3) 0.1848(3) 0.3068(3) 0.0454(9) Uani 1 1 d . . . . .
H18A H 1.220994 0.174379 0.252825 0.068 Uiso 1 1 calc R U . . .
H18B H 1.177145 0.162086 0.360750 0.068 Uiso 1 1 calc R U . . .
H18C H 1.152963 0.250393 0.300615 0.068 Uiso 1 1 calc R U . . .
C47 C 0.3003(3) 0.4561(3) 0.9728(3) 0.0411(8) Uani 1 1 d D U . . .
C39 C 1.1042(3) 0.4498(3) 0.7362(3) 0.0473(10) Uani 1 1 d . . . . .
H39A H 1.125671 0.396563 0.708585 0.071 Uiso 1 1 calc R U . . .
H39B H 1.064374 0.429269 0.801546 0.071 Uiso 1 1 calc R U . . .
H39C H 1.162737 0.486366 0.726095 0.071 Uiso 1 1 calc R U . . .
C19 C 1.0868(3) 0.0327(3) 0.3303(3) 0.0434(9) Uani 1 1 d . . . . .
H19A H 1.031106 0.000589 0.329184 0.065 Uiso 1 1 calc R U . . .
H19B H 1.090470 0.010811 0.388957 0.065 Uiso 1 1 calc R U . . .
H19C H 1.149102 0.021087 0.281524 0.065 Uiso 1 1 calc R U . . .
C60 C 0.9576(3) 0.0295(3) 0.8971(3) 0.0424(9) Uani 1 1 d . . . . .
H60 H 1.006420 0.004349 0.917763 0.051 Uiso 1 1 calc R U . . .
C38 C 1.1052(3) 0.5443(3) 0.5940(3) 0.0491(10) Uani 1 1 d . . . . .
H38A H 1.162555 0.580335 0.587329 0.074 Uiso 1 1 calc R U . . .
H38B H 1.065301 0.583140 0.567016 0.074 Uiso 1 1 calc R U . . .
H38C H 1.128594 0.493455 0.562980 0.074 Uiso 1 1 calc R U . . .
C30 C 0.2795(3) -0.0655(3) 0.7048(3) 0.0479(10) Uani 1 1 d . . . . .
H30A H 0.232080 -0.110783 0.707164 0.072 Uiso 1 1 calc R U . . .
H30B H 0.281086 -0.009564 0.660846 0.072 Uiso 1 1 calc R U . . .
H30C H 0.258778 -0.051591 0.764916 0.072 Uiso 1 1 calc R U . . .
C48A C 0.3165(7) 0.5591(4) 0.9540(8) 0.048(2) Uani 0.772(11) 1 d D U P F 1
H48A H 0.370720 0.573594 0.969394 0.073 Uiso 0.772(11) 1 calc R U P F 1
H48B H 0.255283 0.585422 0.990813 0.073 Uiso 0.772(11) 1 calc R U P F 1
H48C H 0.333937 0.584774 0.889490 0.073 Uiso 0.772(11) 1 calc R U P F 1
C29 C 0.3752(3) -0.1925(3) 0.7417(3) 0.0490(10) Uani 1 1 d . . . . .
H29A H 0.360164 -0.180622 0.801786 0.073 Uiso 1 1 calc R U . . .
H29B H 0.438924 -0.221830 0.719991 0.073 Uiso 1 1 calc R U . . .
H29C H 0.322311 -0.232773 0.745724 0.073 Uiso 1 1 calc R U . . .
C8A C 0.6127(4) 0.6045(4) 0.3926(4) 0.0370(10) Uani 0.78 1 d D U P E 1
H8A H 0.607486 0.650129 0.345325 0.044 Uiso 0.78 1 calc R U P E 1
C7A C 0.6152(3) 0.6323(3) 0.4696(4) 0.0354(9) Uani 0.78 1 d D U P E 1
C9A C 0.6173(4) 0.5178(4) 0.3845(4) 0.0339(10) Uani 0.78 1 d D U P E 1
C40 C 1.0079(3) 0.5885(3) 0.7368(3) 0.0499(11) Uani 1 1 d . . . . .
H40A H 0.971275 0.567445 0.802554 0.075 Uiso 1 1 calc R U . . .
H40B H 0.964286 0.623563 0.711699 0.075 Uiso 1 1 calc R U . . .
H40C H 1.065888 0.627288 0.724158 0.075 Uiso 1 1 calc R U . . .
C28 C 0.4121(3) -0.1209(3) 0.5815(3) 0.0509(11) Uani 1 1 d . . . . .
H28A H 0.363698 -0.164471 0.582752 0.076 Uiso 1 1 calc R U . . .
H28B H 0.478149 -0.146347 0.561513 0.076 Uiso 1 1 calc R U . . .
H28C H 0.414068 -0.063461 0.539341 0.076 Uiso 1 1 calc R U . . .
C64A C 1.1918(15) 0.1741(12) 0.6117(7) 0.054(2) Uani 0.72(2) 1 d D U P A 1
H64A H 1.253703 0.196620 0.611830 0.065 Uiso 0.72(2) 1 calc R U P A 1
H64B H 1.153608 0.134045 0.671690 0.065 Uiso 0.72(2) 1 calc R U P A 1
C10A C 0.6107(4) 0.4907(5) 0.3060(4) 0.0446(12) Uani 0.78 1 d D U P E 1
H10A H 0.597564 0.544265 0.267407 0.067 Uiso 0.78 1 calc R U P E 1
H10B H 0.556422 0.444275 0.327909 0.067 Uiso 0.78 1 calc R U P E 1
H10C H 0.673649 0.465613 0.270825 0.067 Uiso 0.78 1 calc R U P E 1
B B 0.2239(3) 0.1767(4) 0.8360(3) 0.0483(10) Uani 1 1 d D U . . .
C49A C 0.2896(4) 0.4183(4) 1.0725(3) 0.0480(15) Uani 0.772(11) 1 d D U P F 1
H49A H 0.288411 0.351380 1.084816 0.072 Uiso 0.772(11) 1 calc R U P F 1
H49B H 0.227545 0.438285 1.115181 0.072 Uiso 0.772(11) 1 calc R U P F 1
H49C H 0.346196 0.441584 1.079745 0.072 Uiso 0.772(11) 1 calc R U P F 1
C50A C 0.2078(4) 0.4235(5) 0.9687(5) 0.0516(16) Uani 0.772(11) 1 d D U P F 1
H50A H 0.212845 0.442504 0.906555 0.077 Uiso 0.772(11) 1 calc R U P F 1
H50B H 0.149676 0.450041 1.009786 0.077 Uiso 0.772(11) 1 calc R U P F 1
H50C H 0.200619 0.356725 0.987234 0.077 Uiso 0.772(11) 1 calc R U P F 1
C65A C 0.6768(13) 0.6778(9) 0.6589(13) 0.061(2) Uani 0.46(2) 1 d D U P B 1
H65A H 0.710710 0.736631 0.619519 0.074 Uiso 0.46(2) 1 calc R U P B 1
H65B H 0.636927 0.654565 0.631465 0.074 Uiso 0.46(2) 1 calc R U P B 1
C63A C 0.9766(8) 0.2691(7) 0.9868(10) 0.104(4) Uani 0.677(9) 1 d D U P C 1
H63A H 1.043189 0.252487 0.984463 0.125 Uiso 0.677(9) 1 calc R U P C 1
H63B H 0.979588 0.274205 0.925085 0.125 Uiso 0.677(9) 1 calc R U P C 1
C1B C 0.6595(13) 0.3415(8) 0.5987(9) 0.023(4) Uani 0.22 1 d DG U P E 2
C6B C 0.6390(12) 0.3219(6) 0.5293(9) 0.021(3) Uani 0.22 1 d DG U P E 2
H6B H 0.633484 0.260208 0.525530 0.025 Uiso 0.22 1 calc R U P E 2
C5B C 0.6267(10) 0.3925(8) 0.4656(7) 0.027(3) Uani 0.22 1 d DG U P E 2
C4B C 0.6348(9) 0.4827(7) 0.4712(7) 0.028(3) Uani 0.22 1 d DG U P E 2
C3B C 0.6553(10) 0.5023(7) 0.5405(8) 0.040(4) Uani 0.22 1 d DG U P E 2
H3B H 0.660876 0.564013 0.544339 0.048 Uiso 0.22 1 calc R U P E 2
C2B C 0.6676(12) 0.4317(9) 0.6043(8) 0.028(4) Uani 0.22 1 d DG U P E 2
H2B H 0.681635 0.445163 0.651630 0.034 Uiso 0.22 1 calc R U P E 2
O2B O 0.5974(11) 0.3713(8) 0.4063(8) 0.046(3) Uani 0.22 1 d D U P E 2
C7B C 0.5809(15) 0.4360(12) 0.3412(13) 0.050(4) Uani 0.22 1 d D U P E 2
O1B O 0.5508(14) 0.4082(11) 0.2950(11) 0.062(4) Uani 0.22 1 d D U P E 2
C8B C 0.5981(15) 0.5289(11) 0.3412(13) 0.045(4) Uani 0.22 1 d D U P E 2
H8B H 0.593043 0.574941 0.294170 0.054 Uiso 0.22 1 calc R U P E 2
C9B C 0.6206(14) 0.5548(11) 0.4022(11) 0.032(3) Uani 0.22 1 d D U P E 2
C10B C 0.6323(15) 0.6519(12) 0.4026(14) 0.043(4) Uani 0.22 1 d D U P E 2
H10D H 0.593903 0.662044 0.463998 0.065 Uiso 0.22 1 calc R U P E 2
H10E H 0.607955 0.690028 0.360522 0.065 Uiso 0.22 1 calc R U P E 2
H10F H 0.702821 0.667965 0.383609 0.065 Uiso 0.22 1 calc R U P E 2
C63B C 0.9605(16) 0.2495(15) 1.031(2) 0.102(4) Uani 0.323(9) 1 d D U P C 2
H63C H 0.974032 0.204394 1.077354 0.123 Uiso 0.323(9) 1 calc R U P C 2
H63D H 1.018358 0.253356 0.971814 0.123 Uiso 0.323(9) 1 calc R U P C 2
Cl1B Cl 0.9443(8) 0.3546(9) 1.0595(12) 0.130(3) Uani 0.323(9) 1 d D U P C 2
Cl2B Cl 0.8514(5) 0.2134(6) 1.0237(6) 0.087(3) Uani 0.323(9) 1 d D U P C 2
Cl5B Cl 0.7484(6) 0.5993(6) 0.6675(5) 0.0534(11) Uani 0.54(2) 1 d D U P B 2
C65B C 0.6380(12) 0.6546(11) 0.6895(12) 0.068(3) Uani 0.54(2) 1 d D U P B 2
H65C H 0.647093 0.704819 0.636685 0.081 Uiso 0.54(2) 1 calc R U P B 2
H65D H 0.585907 0.610956 0.695813 0.081 Uiso 0.54(2) 1 calc R U P B 2
Cl6B Cl 0.5973(4) 0.6987(4) 0.7844(5) 0.0576(13) Uani 0.54(2) 1 d D U P B 2
F4B F 0.1654(12) 0.1996(18) 0.9114(13) 0.057(4) Uani 0.250(8) 1 d D U P D 2
F3B F 0.2208(12) 0.1940(13) 0.7580(8) 0.078(3) Uani 0.250(8) 1 d D U P D 2
F1B F 0.1789(14) 0.0902(11) 0.8618(14) 0.048(3) Uani 0.250(8) 1 d D U P D 2
F2B F 0.3173(7) 0.1511(12) 0.8374(11) 0.059(3) Uani 0.250(8) 1 d D U P D 2
Cl3B Cl 1.1103(10) 0.2553(10) 0.6046(7) 0.0402(19) Uani 0.28(2) 1 d D U P A 2
C64B C 1.188(5) 0.166(4) 0.6148(19) 0.066(5) Uani 0.28(2) 1 d D U P A 2
H64C H 1.233700 0.184159 0.639134 0.079 Uiso 0.28(2) 1 calc R U P A 2
H64D H 1.147303 0.111382 0.657347 0.079 Uiso 0.28(2) 1 calc R U P A 2
Cl4B Cl 1.2540(16) 0.1424(17) 0.5111(8) 0.109(4) Uani 0.28(2) 1 d D U P A 2
C49B C 0.2414(18) 0.3891(15) 1.0583(15) 0.068(5) Uani 0.228(11) 1 d D U P F 2
H49D H 0.214954 0.338775 1.043868 0.102 Uiso 0.228(11) 1 calc R U P F 2
H49E H 0.186126 0.419561 1.098192 0.102 Uiso 0.228(11) 1 calc R U P F 2
H49F H 0.284381 0.365021 1.089138 0.102 Uiso 0.228(11) 1 calc R U P F 2
C48B C 0.298(3) 0.5579(13) 0.970(3) 0.049(5) Uani 0.228(11) 1 d D U P F 2
H48D H 0.339209 0.574008 0.998641 0.073 Uiso 0.228(11) 1 calc R U P F 2
H48E H 0.228864 0.573839 1.002962 0.073 Uiso 0.228(11) 1 calc R U P F 2
H48F H 0.322923 0.591692 0.906828 0.073 Uiso 0.228(11) 1 calc R U P F 2
C50B C 0.2300(14) 0.4665(18) 0.9184(16) 0.055(4) Uani 0.228(11) 1 d D U P F 2
H50D H 0.259700 0.513497 0.862527 0.083 Uiso 0.228(11) 1 calc R U P F 2
H50E H 0.164004 0.484288 0.956550 0.083 Uiso 0.228(11) 1 calc R U P F 2
H50F H 0.223770 0.408100 0.903223 0.083 Uiso 0.228(11) 1 calc R U P F 2

loop_
_atom_site_aniso_label
_atom_site_aniso_U_11
_atom_site_aniso_U_22
_atom_site_aniso_U_33
_atom_site_aniso_U_23
_atom_site_aniso_U_13
_atom_site_aniso_U_12
Cu 0.02753(19) 0.0269(2) 0.02247(19) -0.00381(14) -0.00885(15) 0.00247(14)
P1 0.0204(3) 0.0260(4) 0.0173(3) -0.0051(3) -0.0040(3) 0.0006(3)
P2 0.0207(3) 0.0309(4) 0.0212(3) -0.0092(3) -0.0062(3) 0.0032(3)
S 0.0412(5) 0.0316(4) 0.0281(4) -0.0007(3) -0.0109(3) -0.0013(3)
Cl3A 0.062(2) 0.0501(19) 0.088(3) -0.027(2) -0.031(2) 0.0100(17)
Cl5A 0.052(3) 0.0357(18) 0.151(5) -0.001(2) -0.062(3) 0.0029(19)
Cl6A 0.064(3) 0.093(5) 0.117(5) 0.033(4) -0.030(3) 0.020(3)
Cl4A 0.150(4) 0.0539(18) 0.059(2) -0.0283(14) -0.048(2) 0.0276(19)
Cl1A 0.0583(13) 0.0766(15) 0.089(2) -0.0220(14) -0.0385(14) 0.0152(11)
F4A 0.032(2) 0.050(2) 0.0367(16) -0.0101(14) -0.0043(15) -0.0022(19)
Cl2A 0.103(3) 0.0829(19) 0.075(2) -0.0108(15) 0.0116(18) -0.0006(17)
N1 0.0230(11) 0.0304(13) 0.0158(11) -0.0044(9) -0.0049(9) 0.0020(10)
N2 0.0225(12) 0.0338(14) 0.0262(13) -0.0084(11) -0.0079(10) 0.0038(10)
N3 0.0282(13) 0.0287(13) 0.0243(12) -0.0011(10) -0.0063(10) -0.0032(10)
F1A 0.049(3) 0.065(3) 0.094(5) -0.043(3) -0.001(3) -0.002(2)
O2A 0.0284(14) 0.0254(14) 0.0380(16) -0.0001(12) -0.0148(12) 0.0025(11)
F2A 0.0279(15) 0.072(3) 0.066(3) -0.040(2) 0.0050(15) -0.0072(16)
C31 0.0188(12) 0.0288(14) 0.0227(13) -0.0058(11) -0.0044(10) 0.0027(11)
C46 0.0236(13) 0.0268(14) 0.0230(13) -0.0044(11) -0.0070(11) -0.0011(11)
O1A 0.0382(18) 0.0310(17) 0.062(2) 0.0030(16) -0.0238(17) 0.0022(14)
C45 0.0223(13) 0.0314(15) 0.0217(13) -0.0020(11) -0.0066(11) -0.0008(11)
C41 0.0239(13) 0.0259(14) 0.0201(13) -0.0054(11) -0.0047(10) 0.0016(11)
C26 0.0264(14) 0.0348(16) 0.0231(14) -0.0095(12) -0.0073(11) 0.0040(12)
C1A 0.020(2) 0.026(2) 0.022(2) 0.0000(17) -0.008(2) -0.0001(17)
C2A 0.028(2) 0.027(2) 0.024(2) -0.0068(18) -0.0095(17) 0.002(2)
C3A 0.025(2) 0.036(3) 0.023(2) -0.0034(18) -0.0089(16) 0.003(2)
C4A 0.0228(19) 0.032(2) 0.0249(19) -0.0002(18) -0.0100(15) -0.003(2)
C5A 0.0189(19) 0.030(2) 0.027(2) -0.0012(16) -0.0108(16) 0.0001(15)
C6A 0.018(2) 0.028(2) 0.025(2) -0.0067(16) -0.0102(16) 0.0027(17)
C24 0.0278(15) 0.0374(17) 0.0275(15) -0.0134(13) -0.0103(12) 0.0020(13)
C14 0.0241(14) 0.0302(15) 0.0300(15) -0.0115(13) -0.0058(12) 0.0056(12)
C56 0.0423(18) 0.0344(17) 0.0240(15) -0.0051(13) -0.0125(14) -0.0050(14)
C16 0.0259(14) 0.0294(15) 0.0288(15) -0.0122(12) -0.0077(12) 0.0007(12)
C58 0.0333(15) 0.0330(16) 0.0224(14) -0.0089(12) -0.0122(12) 0.0073(13)
C51 0.0326(16) 0.0360(17) 0.0220(14) -0.0086(13) -0.0029(12) -0.0037(13)
C15 0.0241(14) 0.0340(17) 0.0334(16) -0.0131(13) -0.0090(12) 0.0005(12)
C32 0.0231(13) 0.0334(16) 0.0221(14) -0.0062(12) -0.0042(11) 0.0014(12)
C11 0.0200(13) 0.0370(16) 0.0196(13) -0.0099(12) -0.0027(10) 0.0020(12)
C34 0.0203(13) 0.0291(15) 0.0306(15) -0.0052(12) -0.0058(11) 0.0025(11)
C25 0.0258(14) 0.0388(18) 0.0265(15) -0.0095(13) -0.0090(12) 0.0021(13)
C33 0.0217(13) 0.0370(17) 0.0238(14) -0.0034(13) -0.0015(11) -0.0011(12)
C21 0.0235(13) 0.0363(17) 0.0242(14) -0.0122(12) -0.0059(11) 0.0026(12)
C44 0.0260(14) 0.0335(16) 0.0252(15) -0.0087(12) -0.0053(11) 0.0024(12)
C57 0.0345(16) 0.0290(15) 0.0213(14) -0.0018(12) -0.0101(12) 0.0030(13)
F3A 0.067(3) 0.077(3) 0.055(2) 0.001(2) -0.037(2) -0.011(2)
C62 0.0315(16) 0.0412(19) 0.0311(16) -0.0095(14) -0.0123(13) -0.0003(14)
C35 0.0252(14) 0.0355(17) 0.0276(15) -0.0099(13) -0.0074(12) -0.0004(12)
C42 0.0244(14) 0.0311(16) 0.0358(17) -0.0130(14) -0.0034(12) -0.0005(12)
C17 0.0231(14) 0.0364(17) 0.0332(17) -0.0140(14) -0.0037(12) 0.0049(13)
C36 0.0252(14) 0.0373(17) 0.0214(14) -0.0049(12) -0.0057(11) -0.0035(12)
C52 0.0302(16) 0.050(2) 0.0202(14) -0.0082(14) -0.0027(12) -0.0068(15)
C23 0.0331(17) 0.0336(17) 0.045(2) -0.0168(15) -0.0151(15) 0.0066(14)
C53 0.0302(16) 0.055(2) 0.0206(15) -0.0062(14) -0.0036(12) -0.0106(15)
C37 0.0235(14) 0.0373(18) 0.0382(18) -0.0135(15) -0.0075(13) -0.0003(13)
C27 0.0292(16) 0.044(2) 0.0354(18) -0.0157(15) -0.0138(14) -0.0001(14)
C59 0.0425(19) 0.0390(19) 0.0290(16) -0.0065(14) -0.0171(15) 0.0079(15)
C22 0.0256(15) 0.0364(18) 0.044(2) -0.0175(15) -0.0115(14) 0.0039(13)
C54 0.047(2) 0.055(2) 0.0239(16) -0.0012(16) -0.0064(15) -0.0231(18)
C43 0.0267(15) 0.0376(18) 0.0366(18) -0.0191(15) -0.0036(13) 0.0006(13)
C13 0.0257(15) 0.061(2) 0.0350(18) -0.0255(17) -0.0093(13) 0.0020(15)
C55 0.056(2) 0.043(2) 0.0260(17) -0.0036(15) -0.0108(16) -0.0140(18)
C61 0.0302(16) 0.048(2) 0.0364(18) -0.0104(16) -0.0139(14) -0.0006(15)
C20 0.0398(19) 0.049(2) 0.0278(17) -0.0130(16) -0.0036(14) 0.0076(16)
C12 0.0223(14) 0.066(3) 0.0314(17) -0.0234(17) -0.0082(13) 0.0030(15)
C18 0.0262(16) 0.058(2) 0.043(2) -0.0215(19) -0.0006(14) -0.0014(16)
C47 0.0266(15) 0.0431(19) 0.045(2) -0.0200(16) -0.0017(14) 0.0067(14)
C39 0.0313(18) 0.057(3) 0.057(3) -0.014(2) -0.0206(18) 0.0000(17)
C19 0.0386(19) 0.042(2) 0.042(2) -0.0174(17) -0.0054(16) 0.0101(16)
C60 0.0394(19) 0.055(2) 0.0367(19) -0.0098(17) -0.0198(16) 0.0080(17)
C38 0.0322(18) 0.060(3) 0.044(2) -0.0046(19) -0.0066(16) -0.0152(18)
C30 0.0301(18) 0.054(2) 0.065(3) -0.023(2) -0.0205(18) -0.0008(17)
C48A 0.026(4) 0.048(3) 0.054(5) -0.018(3) 0.002(3) 0.018(2)
C29 0.049(2) 0.047(2) 0.060(3) -0.007(2) -0.032(2) -0.0096(18)
C8A 0.026(2) 0.040(3) 0.037(2) 0.006(2) -0.0126(18) 0.005(2)
C7A 0.0213(18) 0.034(2) 0.044(3) 0.0032(18) -0.0124(18) 0.0032(16)
C9A 0.024(2) 0.047(3) 0.027(2) 0.001(2) -0.0115(19) 0.004(2)
C40 0.0343(19) 0.043(2) 0.066(3) -0.024(2) -0.0073(18) -0.0044(16)
C28 0.053(2) 0.064(3) 0.042(2) -0.027(2) -0.0172(19) -0.009(2)
C64A 0.063(3) 0.046(4) 0.043(3) -0.014(3) -0.009(3) 0.005(3)
C10A 0.043(3) 0.058(4) 0.031(2) 0.004(2) -0.019(2) 0.002(3)
B 0.0323(19) 0.071(3) 0.043(2) -0.021(2) -0.0115(17) -0.0090(19)
C49A 0.035(3) 0.056(3) 0.034(2) -0.013(2) 0.0058(19) 0.008(2)
C50A 0.021(2) 0.066(4) 0.062(4) -0.033(3) -0.003(2) 0.005(2)
C65A 0.052(5) 0.049(5) 0.110(6) -0.017(5) -0.059(4) 0.000(4)
C63A 0.072(5) 0.075(5) 0.103(6) -0.002(5) 0.015(5) 0.023(4)
C1B 0.011(7) 0.045(8) 0.013(6) -0.019(6) 0.001(5) -0.002(6)
C6B 0.016(6) 0.020(6) 0.023(6) -0.002(5) -0.006(5) -0.002(6)
C5B 0.023(6) 0.033(7) 0.023(6) -0.003(6) -0.007(5) -0.002(7)
C4B 0.018(6) 0.032(6) 0.038(7) -0.009(5) -0.016(6) -0.001(6)
C3B 0.029(8) 0.066(9) 0.033(7) -0.007(7) -0.023(7) -0.001(8)
C2B 0.022(8) 0.042(8) 0.025(7) -0.009(6) -0.013(6) 0.002(7)
O2B 0.059(8) 0.051(7) 0.041(7) -0.019(5) -0.029(6) 0.003(6)
C7B 0.038(9) 0.065(10) 0.062(11) -0.030(9) -0.029(9) 0.024(9)
O1B 0.090(12) 0.059(9) 0.059(9) -0.023(7) -0.046(9) 0.009(8)
C8B 0.043(10) 0.059(8) 0.035(9) -0.012(8) -0.016(8) -0.002(9)
C9B 0.022(7) 0.045(8) 0.028(8) -0.002(7) -0.013(6) 0.008(9)
C10B 0.039(9) 0.051(8) 0.044(11) -0.018(8) -0.017(8) 0.011(8)
C63B 0.070(6) 0.096(7) 0.104(8) -0.009(7) -0.008(6) 0.028(6)
Cl1B 0.090(5) 0.146(7) 0.166(9) -0.049(7) -0.055(6) 0.007(5)
Cl2B 0.073(3) 0.087(4) 0.077(4) -0.033(3) 0.002(3) 0.004(3)
Cl5B 0.042(2) 0.0400(17) 0.088(2) -0.0122(14) -0.0372(17) 0.0023(14)
C65B 0.056(5) 0.060(5) 0.102(6) -0.028(5) -0.042(5) 0.013(4)
Cl6B 0.0423(17) 0.0448(18) 0.077(2) -0.0084(18) -0.0181(14) -0.0044(13)
F4B 0.031(6) 0.067(6) 0.062(5) -0.025(4) -0.003(5) 0.019(5)
F3B 0.067(6) 0.102(7) 0.054(5) -0.014(5) -0.016(4) 0.021(6)
F1B 0.027(5) 0.068(5) 0.055(5) -0.033(4) -0.013(5) 0.007(4)
F2B 0.028(4) 0.087(6) 0.072(6) -0.049(5) -0.016(4) 0.001(4)
Cl3B 0.041(3) 0.050(4) 0.026(3) -0.003(2) -0.0114(19) -0.002(2)
C64B 0.077(6) 0.051(6) 0.049(6) -0.013(6) -0.006(6) 0.017(6)
Cl4B 0.137(7) 0.101(8) 0.053(4) -0.030(5) -0.001(5) 0.055(6)
C49B 0.043(8) 0.067(8) 0.061(7) -0.015(7) 0.012(7) 0.006(7)
C48B 0.023(8) 0.055(6) 0.047(8) -0.030(6) 0.016(7) 0.000(6)
C50B 0.023(6) 0.063(8) 0.070(7) -0.028(6) -0.003(5) 0.006(6)

loop_
_atom_type_symbol
_atom_type_description
_atom_type_scat_dispersion_real
_atom_type_scat_dispersion_imag
_atom_type_scat_source
C C 0.0033 0.0016 'International Tables Vol C Tables 4.2.6.8 and 6.1.1.4'
H H 0.0000 0.0000 'International Tables Vol C Tables 4.2.6.8 and 6.1.1.4'
B B 0.0013 0.0007 'International Tables Vol C Tables 4.2.6.8 and 6.1.1.4'
Cl Cl 0.1484 0.1585 'International Tables Vol C Tables 4.2.6.8 and 6.1.1.4'
Cu Cu 0.3201 1.2651 'International Tables Vol C Tables 4.2.6.8 and 6.1.1.4'
F F 0.0171 0.0103 'International Tables Vol C Tables 4.2.6.8 and 6.1.1.4'
N N 0.0061 0.0033 'International Tables Vol C Tables 4.2.6.8 and 6.1.1.4'
O O 0.0106 0.0060 'International Tables Vol C Tables 4.2.6.8 and 6.1.1.4'
P P 0.1023 0.0942 'International Tables Vol C Tables 4.2.6.8 and 6.1.1.4'
S S 0.1246 0.1234 'International Tables Vol C Tables 4.2.6.8 and 6.1.1.4'

loop_
_exptl_crystal_face_index_h
_exptl_crystal_face_index_k
_exptl_crystal_face_index_l
_exptl_crystal_face_perp_dist
0 -1 -3 0.1610
0 4 11 0.1150
7 -2 1 0.1900
-6 1 -3 0.2040
0 5 -1 0.0800
0 -5 1 0.0890
5 1 6 0.1960
-3 -1 -5 0.2280

loop_
_geom_angle_atom_site_label_1
_geom_angle_atom_site_label_2
_geom_angle_atom_site_label_3
_geom_angle
_geom_angle_site_symmetry_1
_geom_angle_site_symmetry_3
_geom_angle_publ_flag
P1 Cu P2 74.42(4) . . ?
N2 Cu P1 120.58(9) . . ?
N2 Cu P2 128.53(8) . . ?
N3 Cu P1 141.68(9) . . ?
N3 Cu P2 116.46(9) . . ?
N3 Cu N2 82.85(12) . . ?
Cu P1 P2 53.52(3) . . ?
N1 P1 Cu 91.80(10) . . ?
N1 P1 P2 38.40(9) . . ?
N1 P1 C31 108.52(14) . . ?
N1 P1 C41 106.62(14) . . ?
C31 P1 Cu 109.72(10) . . ?
C31 P1 P2 115.07(10) . . ?
C41 P1 Cu 132.24(11) . . ?
C41 P1 P2 132.63(11) . . ?
C41 P1 C31 105.46(14) . . ?
Cu P2 P1 52.06(3) . . ?
N1 P2 Cu 90.55(9) . . ?
N1 P2 P1 38.61(9) . . ?
N1 P2 C11 106.50(15) . . ?
N1 P2 C21 110.09(14) . . ?
C11 P2 Cu 129.11(11) . . ?
C11 P2 P1 125.71(12) . . ?
C11 P2 C21 105.40(15) . . ?
C21 P2 Cu 113.05(11) . . ?
C21 P2 P1 123.54(10) . . ?
C57 S C56 89.64(17) . . ?
P2 N1 P1 102.99(14) . . ?
C1A N1 P1 131.5(2) . . ?
C1A N1 P2 125.4(2) . . ?
C1B N1 P1 120.1(6) . . ?
C1B N1 P2 136.2(6) . . ?
C58 N2 Cu 112.7(2) . . ?
C62 N2 Cu 129.9(2) . . ?
C62 N2 C58 117.3(3) . . ?
C51 N3 Cu 136.4(2) . . ?
C57 N3 Cu 111.5(2) . . ?
C57 N3 C51 110.5(3) . . ?
C5A O2A C7A 120.9(4) . . ?
C32 C31 P1 123.3(2) . . ?
C32 C31 C36 117.7(3) . . ?
C36 C31 P1 118.5(2) . . ?
C45 C46 H46 119.8 . . ?
C45 C46 C41 120.3(3) . . ?
C41 C46 H46 119.8 . . ?
C46 C45 H45 119.8 . . ?
C46 C45 C44 120.3(3) . . ?
C44 C45 H45 119.8 . . ?
C46 C41 P1 117.0(2) . . ?
C42 C41 P1 122.4(2) . . ?
C42 C41 C46 120.0(3) . . ?
C25 C26 H26 119.7 . . ?
C21 C26 H26 119.7 . . ?
C21 C26 C25 120.7(3) . . ?
C2A C1A N1 120.6(3) . . ?
C2A C1A C6A 120.0 . . ?
C6A C1A N1 119.4(3) . . ?
C1A C2A H2A 120.0 . . ?
C3A C2A C1A 120.0 . . ?
C3A C2A H2A 120.0 . . ?
C2A C3A H3A 120.0 . . ?
C2A C3A C4A 120.0 . . ?
C4A C3A H3A 120.0 . . ?
C3A C4A C5A 120.0 . . ?
C3A C4A C9A 123.7(3) . . ?
C5A C4A C9A 116.3(3) . . ?
O2A C5A C4A 123.9(3) . . ?
O2A C5A C6A 116.1(3) . . ?
C6A C5A C4A 120.0 . . ?
C1A C6A H6A 120.0 . . ?
C5A C6A C1A 120.0 . . ?
C5A C6A H6A 120.0 . . ?
C25 C24 C23 116.7(3) . . ?
C25 C24 C27 123.7(3) . . ?
C23 C24 C27 119.6(3) . . ?
C15 C14 C17 123.2(3) . . ?
C15 C14 C13 118.4(3) . . ?
C13 C14 C17 118.2(3) . . ?
C51 C56 S 108.1(3) . . ?
C51 C56 C55 123.0(4) . . ?
C55 C56 S 128.9(3) . . ?
C15 C16 H16 119.6 . . ?
C15 C16 C11 120.7(3) . . ?
C11 C16 H16 119.6 . . ?
N2 C58 C57 113.0(3) . . ?
N2 C58 C59 123.6(3) . . ?
C59 C58 C57 123.4(3) . . ?
N3 C51 C56 115.7(3) . . ?
N3 C51 C52 124.6(3) . . ?
C56 C51 C52 119.7(3) . . ?
C14 C15 H15 119.7 . . ?
C16 C15 C14 120.5(3) . . ?
C16 C15 H15 119.7 . . ?
C31 C32 H32 119.8 . . ?
C31 C32 C33 120.5(3) . . ?
C33 C32 H32 119.7 . . ?
C16 C11 P2 118.5(2) . . ?
C12 C11 P2 121.8(2) . . ?
C12 C11 C16 119.2(3) . . ?
C33 C34 C37 123.8(3) . . ?
C35 C34 C33 115.8(3) . . ?
C35 C34 C37 120.4(3) . . ?
C26 C25 H25 118.8 . . ?
C24 C25 C26 122.4(3) . . ?
C24 C25 H25 118.8 . . ?
C32 C33 H33 118.5 . . ?
C34 C33 C32 122.9(3) . . ?
C34 C33 H33 118.5 . . ?
C26 C21 P2 125.1(3) . . ?
C26 C21 C22 117.5(3) . . ?
C22 C21 P2 116.7(2) . . ?
C45 C44 C43 118.8(3) . . ?
C45 C44 C47 121.2(3) . . ?
C43 C44 C47 119.9(3) . . ?
N3 C57 S 116.1(3) . . ?
N3 C57 C58 119.3(3) . . ?
C58 C57 S 124.6(2) . . ?
N2 C62 H62 118.0 . . ?
N2 C62 C61 124.0(4) . . ?
C61 C62 H62 118.0 . . ?
C34 C35 H35 119.1 . . ?
C34 C35 C36 121.7(3) . . ?
C36 C35 H35 119.1 . . ?
C41 C42 H42 120.2 . . ?
C43 C42 C41 119.7(3) . . ?
C43 C42 H42 120.2 . . ?
C14 C17 C20 110.6(3) . . ?
C14 C17 C18 111.9(3) . . ?
C14 C17 C19 106.7(3) . . ?
C20 C17 C18 108.2(3) . . ?
C19 C17 C20 110.4(3) . . ?
C19 C17 C18 109.1(3) . . ?
C31 C36 H36 119.4 . . ?
C35 C36 C31 121.3(3) . . ?
C35 C36 H36 119.4 . . ?
C51 C52 H52 121.6 . . ?
C53 C52 C51 116.8(4) . . ?
C53 C52 H52 121.6 . . ?
C24 C23 H23 119.3 . . ?
C24 C23 C22 121.5(3) . . ?
C22 C23 H23 119.3 . . ?
C52 C53 H53 118.7 . . ?
C52 C53 C54 122.5(4) . . ?
C54 C53 H53 118.7 . . ?
C39 C37 C34 109.8(3) . . ?
C39 C37 C38 109.7(3) . . ?
C39 C37 C40 109.6(4) . . ?
C38 C37 C34 111.6(3) . . ?
C40 C37 C34 109.5(3) . . ?
C40 C37 C38 106.7(4) . . ?
C30 C27 C24 112.1(3) . . ?
C30 C27 C29 108.2(3) . . ?
C30 C27 C28 107.8(3) . . ?
C29 C27 C24 111.1(3) . . ?
C29 C27 C28 109.3(4) . . ?
C28 C27 C24 108.2(3) . . ?
C58 C59 H59 121.2 . . ?
C58 C59 C60 117.5(4) . . ?
C60 C59 H59 121.2 . . ?
C21 C22 H22 119.4 . . ?
C23 C22 C21 121.2(3) . . ?
C23 C22 H22 119.4 . . ?
C53 C54 H54 119.3 . . ?
C55 C54 C53 121.4(4) . . ?
C55 C54 H54 119.3 . . ?
C44 C43 H43 119.6 . . ?
C42 C43 C44 120.8(3) . . ?
C42 C43 H43 119.6 . . ?
C14 C13 H13 119.4 . . ?
C12 C13 C14 121.2(3) . . ?
C12 C13 H13 119.4 . . ?
C56 C55 H55 121.7 . . ?
C54 C55 C56 116.5(4) . . ?
C54 C55 H55 121.7 . . ?
C62 C61 H61 121.4 . . ?
C60 C61 C62 117.2(4) . . ?
C60 C61 H61 121.4 . . ?
C17 C20 H20A 109.5 . . ?
C17 C20 H20B 109.5 . . ?
C17 C20 H20C 109.5 . . ?
H20A C20 H20B 109.5 . . ?
H20A C20 H20C 109.5 . . ?
H20B C20 H20C 109.5 . . ?
C11 C12 H12 120.1 . . ?
C13 C12 C11 119.9(3) . . ?
C13 C12 H12 120.1 . . ?
C17 C18 H18A 109.5 . . ?
C17 C18 H18B 109.5 . . ?
C17 C18 H18C 109.5 . . ?
H18A C18 H18B 109.5 . . ?
H18A C18 H18C 109.5 . . ?
H18B C18 H18C 109.5 . . ?
C44 C47 C48A 109.2(4) . . ?
C44 C47 C49A 105.8(3) . . ?
C44 C47 C50A 112.7(4) . . ?
C44 C47 C48B 120.1(12) . . ?
C44 C47 C50B 103.9(7) . . ?
C48A C47 C49A 106.6(6) . . ?
C50A C47 C48A 115.4(6) . . ?
C50A C47 C49A 106.5(4) . . ?
C49B C47 C44 112.3(9) . . ?
C49B C47 C48B 120.8(17) . . ?
C49B C47 C50B 102.7(16) . . ?
C48B C47 C50B 90(2) . . ?
C37 C39 H39A 109.5 . . ?
C37 C39 H39B 109.5 . . ?
C37 C39 H39C 109.5 . . ?
H39A C39 H39B 109.5 . . ?
H39A C39 H39C 109.5 . . ?
H39B C39 H39C 109.5 . . ?
C17 C19 H19A 109.5 . . ?
C17 C19 H19B 109.5 . . ?
C17 C19 H19C 109.5 . . ?
H19A C19 H19B 109.5 . . ?
H19A C19 H19C 109.5 . . ?
H19B C19 H19C 109.5 . . ?
C59 C60 H60 119.9 . . ?
C61 C60 C59 120.3(3) . . ?
C61 C60 H60 119.9 . . ?
C37 C38 H38A 109.5 . . ?
C37 C38 H38B 109.5 . . ?
C37 C38 H38C 109.5 . . ?
H38A C38 H38B 109.5 . . ?
H38A C38 H38C 109.5 . . ?
H38B C38 H38C 109.5 . . ?
C27 C30 H30A 109.5 . . ?
C27 C30 H30B 109.5 . . ?
C27 C30 H30C 109.5 . . ?
H30A C30 H30B 109.5 . . ?
H30A C30 H30C 109.5 . . ?
H30B C30 H30C 109.5 . . ?
C47 C48A H48A 109.5 . . ?
C47 C48A H48B 109.5 . . ?
C47 C48A H48C 109.5 . . ?
H48A C48A H48B 109.5 . . ?
H48A C48A H48C 109.5 . . ?
H48B C48A H48C 109.5 . . ?
C27 C29 H29A 109.5 . . ?
C27 C29 H29B 109.5 . . ?
C27 C29 H29C 109.5 . . ?
H29A C29 H29B 109.5 . . ?
H29A C29 H29C 109.5 . . ?
H29B C29 H29C 109.5 . . ?
C7A C8A H8A 118.5 . . ?
C9A C8A H8A 118.5 . . ?
C9A C8A C7A 123.0(4) . . ?
O2A C7A C8A 117.0(4) . . ?
O1A C7A O2A 115.6(5) . . ?
O1A C7A C8A 127.4(5) . . ?
C4A C9A C10A 119.4(4) . . ?
C8A C9A C4A 118.7(4) . . ?
C8A C9A C10A 121.9(5) . . ?
C37 C40 H40A 109.5 . . ?
C37 C40 H40B 109.5 . . ?
C37 C40 H40C 109.5 . . ?
H40A C40 H40B 109.5 . . ?
H40A C40 H40C 109.5 . . ?
H40B C40 H40C 109.5 . . ?
C27 C28 H28A 109.5 . . ?
C27 C28 H28B 109.5 . . ?
C27 C28 H28C 109.5 . . ?
H28A C28 H28B 109.5 . . ?
H28A C28 H28C 109.5 . . ?
H28B C28 H28C 109.5 . . ?
Cl3A C64A H64A 109.4 . . ?
Cl3A C64A H64B 109.4 . . ?
Cl4A C64A Cl3A 111.3(6) . . ?
Cl4A C64A H64A 109.4 . . ?
Cl4A C64A H64B 109.4 . . ?
H64A C64A H64B 108.0 . . ?
C9A C10A H10A 109.5 . . ?
C9A C10A H10B 109.5 . . ?
C9A C10A H10C 109.5 . . ?
H10A C10A H10B 109.5 . . ?
H10A C10A H10C 109.5 . . ?
H10B C10A H10C 109.5 . . ?
F4A B F2A 108.0(4) . . ?
F4A B F3A 103.8(5) . . ?
F1A B F4A 115.9(6) . . ?
F1A B F2A 115.8(5) . . ?
F1A B F3A 107.6(6) . . ?
F2A B F3A 104.5(5) . . ?
F4B B F1B 93.4(15) . . ?
F4B B F2B 110.9(11) . . ?
F3B B F4B 130.6(13) . . ?
F3B B F1B 94.4(12) . . ?
F3B B F2B 116.1(9) . . ?
F1B B F2B 98.2(11) . . ?
C47 C49A H49A 109.5 . . ?
C47 C49A H49B 109.5 . . ?
C47 C49A H49C 109.5 . . ?
H49A C49A H49B 109.5 . . ?
H49A C49A H49C 109.5 . . ?
H49B C49A H49C 109.5 . . ?
C47 C50A H50A 109.5 . . ?
C47 C50A H50B 109.5 . . ?
C47 C50A H50C 109.5 . . ?
H50A C50A H50B 109.5 . . ?
H50A C50A H50C 109.5 . . ?
H50B C50A H50C 109.5 . . ?
Cl5A C65A H65A 110.1 . . ?
Cl5A C65A H65B 110.1 . . ?
Cl6A C65A Cl5A 108.2(9) . . ?
Cl6A C65A H65A 110.1 . . ?
Cl6A C65A H65B 110.1 . . ?
H65A C65A H65B 108.4 . . ?
Cl1A C63A Cl2A 115.2(6) . . ?
Cl1A C63A H63A 108.5 . . ?
Cl1A C63A H63B 108.5 . . ?
Cl2A C63A H63A 108.5 . . ?
Cl2A C63A H63B 108.5 . . ?
H63A C63A H63B 107.5 . . ?
C6B C1B N1 116.3(8) . . ?
C6B C1B C2B 120.0 . . ?
C2B C1B N1 123.7(8) . . ?
C1B C6B H6B 120.0 . . ?
C1B C6B C5B 120.0 . . ?
C5B C6B H6B 120.0 . . ?
C6B C5B C4B 120.0 . . ?
O2B C5B C6B 118.3(9) . . ?
O2B C5B C4B 121.3(9) . . ?
C5B C4B C9B 117.8(9) . . ?
C3B C4B C5B 120.0 . . ?
C3B C4B C9B 122.2(9) . . ?
C4B C3B H3B 120.0 . . ?
C4B C3B C2B 120.0 . . ?
C2B C3B H3B 120.0 . . ?
C1B C2B H2B 120.0 . . ?
C3B C2B C1B 120.0 . . ?
C3B C2B H2B 120.0 . . ?
C5B O2B C7B 123.2(11) . . ?
O2B C7B C8B 115.6(13) . . ?
O1B C7B O2B 116.4(15) . . ?
O1B C7B C8B 127.9(16) . . ?
C7B C8B H8B 117.9 . . ?
C9B C8B C7B 124.2(16) . . ?
C9B C8B H8B 117.9 . . ?
C4B C9B C10B 120.1(12) . . ?
C8B C9B C4B 117.5(14) . . ?
C8B C9B C10B 122.4(14) . . ?
C9B C10B H10D 109.5 . . ?
C9B C10B H10E 109.5 . . ?
C9B C10B H10F 109.5 . . ?
H10D C10B H10E 109.5 . . ?
H10D C10B H10F 109.5 . . ?
H10E C10B H10F 109.5 . . ?
H63C C63B H63D 108.2 . . ?
Cl1B C63B H63C 109.7 . . ?
Cl1B C63B H63D 109.7 . . ?
Cl1B C63B Cl2B 109.7(11) . . ?
Cl2B C63B H63C 109.7 . . ?
Cl2B C63B H63D 109.7 . . ?
Cl5B C65B H65C 108.7 . . ?
Cl5B C65B H65D 108.7 . . ?
H65C C65B H65D 107.6 . . ?
Cl6B C65B Cl5B 114.3(7) . . ?
Cl6B C65B H65C 108.7 . . ?
Cl6B C65B H65D 108.7 . . ?
Cl3B C64B H64C 109.9 . . ?
Cl3B C64B H64D 109.9 . . ?
H64C C64B H64D 108.3 . . ?
Cl4B C64B Cl3B 109.0(15) . . ?
Cl4B C64B H64C 109.9 . . ?
Cl4B C64B H64D 109.9 . . ?
C47 C49B H49D 109.5 . . ?
C47 C49B H49E 109.5 . . ?
C47 C49B H49F 109.5 . . ?
H49D C49B H49E 109.5 . . ?
H49D C49B H49F 109.5 . . ?
H49E C49B H49F 109.5 . . ?
C47 C48B H48D 109.5 . . ?
C47 C48B H48E 109.5 . . ?
C47 C48B H48F 109.5 . . ?
H48D C48B H48E 109.5 . . ?
H48D C48B H48F 109.5 . . ?
H48E C48B H48F 109.5 . . ?
C47 C50B H50D 109.5 . . ?
C47 C50B H50E 109.5 . . ?
C47 C50B H50F 109.5 . . ?
H50D C50B H50E 109.5 . . ?
H50D C50B H50F 109.5 . . ?
H50E C50B H50F 109.5 . . ?

loop_
_geom_bond_atom_site_label_1
_geom_bond_atom_site_label_2
_geom_bond_distance
_geom_bond_site_symmetry_2
_geom_bond_publ_flag
Cu P1 2.1940(10) . ?
Cu P2 2.2368(11) . ?
Cu N2 2.013(3) . ?
Cu N3 1.993(3) . ?
P1 P2 2.6799(13) . ?
P1 N1 1.716(3) . ?
P1 C31 1.820(3) . ?
P1 C41 1.781(3) . ?
P2 N1 1.708(3) . ?
P2 C11 1.791(3) . ?
P2 C21 1.817(3) . ?
S C56 1.737(4) . ?
S C57 1.714(3) . ?
Cl3A C64A 1.754(8) . ?
Cl5A C65A 1.789(11) . ?
Cl6A C65A 1.738(13) . ?
Cl4A C64A 1.710(10) . ?
Cl1A C63A 1.709(10) . ?
F4A B 1.360(7) . ?
Cl2A C63A 1.742(10) . ?
N1 C1A 1.395(3) . ?
N1 C1B 1.458(8) . ?
N2 C58 1.340(4) . ?
N2 C62 1.326(4) . ?
N3 C51 1.378(4) . ?
N3 C57 1.289(4) . ?
F1A B 1.357(8) . ?
O2A C5A 1.335(4) . ?
O2A C7A 1.368(5) . ?
F2A B 1.364(5) . ?
C31 C32 1.367(4) . ?
C31 C36 1.385(4) . ?
C46 H46 0.9500 . ?
C46 C45 1.358(4) . ?
C46 C41 1.385(4) . ?
O1A C7A 1.189(6) . ?
C45 H45 0.9500 . ?
C45 C44 1.382(5) . ?
C41 C42 1.377(4) . ?
C26 H26 0.9500 . ?
C26 C25 1.389(5) . ?
C26 C21 1.366(4) . ?
C1A C2A 1.3900 . ?
C1A C6A 1.3900 . ?
C2A H2A 0.9500 . ?
C2A C3A 1.3900 . ?
C3A H3A 0.9500 . ?
C3A C4A 1.3900 . ?
C4A C5A 1.3900 . ?
C4A C9A 1.453(5) . ?
C5A C6A 1.3900 . ?
C6A H6A 0.9500 . ?
C24 C25 1.374(5) . ?
C24 C23 1.377(5) . ?
C24 C27 1.535(5) . ?
C14 C15 1.370(5) . ?
C14 C17 1.503(4) . ?
C14 C13 1.395(5) . ?
C56 C51 1.387(5) . ?
C56 C55 1.393(5) . ?
C16 H16 0.9500 . ?
C16 C15 1.369(4) . ?
C16 C11 1.384(4) . ?
C58 C57 1.491(5) . ?
C58 C59 1.360(5) . ?
C51 C52 1.406(5) . ?
C15 H15 0.9500 . ?
C32 H32 0.9500 . ?
C32 C33 1.384(5) . ?
C11 C12 1.374(5) . ?
C34 C33 1.383(5) . ?
C34 C35 1.382(4) . ?
C34 C37 1.526(5) . ?
C25 H25 0.9500 . ?
C33 H33 0.9500 . ?
C21 C22 1.387(5) . ?
C44 C43 1.396(5) . ?
C44 C47 1.501(4) . ?
F3A B 1.438(7) . ?
C62 H62 0.9500 . ?
C62 C61 1.380(5) . ?
C35 H35 0.9500 . ?
C35 C36 1.384(5) . ?
C42 H42 0.9500 . ?
C42 C43 1.358(4) . ?
C17 C20 1.523(5) . ?
C17 C18 1.528(5) . ?
C17 C19 1.513(5) . ?
C36 H36 0.9500 . ?
C52 H52 0.9500 . ?
C52 C53 1.379(5) . ?
C23 H23 0.9500 . ?
C23 C22 1.383(5) . ?
C53 H53 0.9500 . ?
C53 C54 1.388(6) . ?
C37 C39 1.509(6) . ?
C37 C38 1.512(6) . ?
C37 C40 1.509(5) . ?
C27 C30 1.502(5) . ?
C27 C29 1.513(6) . ?
C27 C28 1.521(5) . ?
C59 H59 0.9500 . ?
C59 C60 1.398(6) . ?
C22 H22 0.9500 . ?
C54 H54 0.9500 . ?
C54 C55 1.368(6) . ?
C43 H43 0.9500 . ?
C13 H13 0.9500 . ?
C13 C12 1.364(5) . ?
C55 H55 0.9500 . ?
C61 H61 0.9500 . ?
C61 C60 1.364(6) . ?
C20 H20A 0.9800 . ?
C20 H20B 0.9800 . ?
C20 H20C 0.9800 . ?
C12 H12 0.9500 . ?
C18 H18A 0.9800 . ?
C18 H18B 0.9800 . ?
C18 H18C 0.9800 . ?
C47 C48A 1.520(8) . ?
C47 C49A 1.569(7) . ?
C47 C50A 1.502(7) . ?
C47 C49B 1.492(16) . ?
C47 C48B 1.518(17) . ?
C47 C50B 1.614(16) . ?
C39 H39A 0.9800 . ?
C39 H39B 0.9800 . ?
C39 H39C 0.9800 . ?
C19 H19A 0.9800 . ?
C19 H19B 0.9800 . ?
C19 H19C 0.9800 . ?
C60 H60 0.9500 . ?
C38 H38A 0.9800 . ?
C38 H38B 0.9800 . ?
C38 H38C 0.9800 . ?
C30 H30A 0.9800 . ?
C30 H30B 0.9800 . ?
C30 H30C 0.9800 . ?
C48A H48A 0.9800 . ?
C48A H48B 0.9800 . ?
C48A H48C 0.9800 . ?
C29 H29A 0.9800 . ?
C29 H29B 0.9800 . ?
C29 H29C 0.9800 . ?
C8A H8A 0.9500 . ?
C8A C7A 1.436(8) . ?
C8A C9A 1.332(8) . ?
C9A C10A 1.481(7) . ?
C40 H40A 0.9800 . ?
C40 H40B 0.9800 . ?
C40 H40C 0.9800 . ?
C28 H28A 0.9800 . ?
C28 H28B 0.9800 . ?
C28 H28C 0.9800 . ?
C64A H64A 0.9900 . ?
C64A H64B 0.9900 . ?
C10A H10A 0.9800 . ?
C10A H10B 0.9800 . ?
C10A H10C 0.9800 . ?
B F4B 1.299(14) . ?
B F3B 1.283(13) . ?
B F1B 1.384(15) . ?
B F2B 1.422(11) . ?
C49A H49A 0.9800 . ?
C49A H49B 0.9800 . ?
C49A H49C 0.9800 . ?
C50A H50A 0.9800 . ?
C50A H50B 0.9800 . ?
C50A H50C 0.9800 . ?
C65A H65A 0.9900 . ?
C65A H65B 0.9900 . ?
C63A H63A 0.9900 . ?
C63A H63B 0.9900 . ?
C1B C6B 1.3900 . ?
C1B C2B 1.3900 . ?
C6B H6B 0.9500 . ?
C6B C5B 1.3900 . ?
C5B C4B 1.3900 . ?
C5B O2B 1.321(11) . ?
C4B C3B 1.3900 . ?
C4B C9B 1.473(13) . ?
C3B H3B 0.9500 . ?
C3B C2B 1.3900 . ?
C2B H2B 0.9500 . ?
O2B C7B 1.383(16) . ?
C7B O1B 1.179(15) . ?
C7B C8B 1.427(17) . ?
C8B H8B 0.9500 . ?
C8B C9B 1.318(16) . ?
C9B C10B 1.475(16) . ?
C10B H10D 0.9800 . ?
C10B H10E 0.9800 . ?
C10B H10F 0.9800 . ?
C63B H63C 0.9900 . ?
C63B H63D 0.9900 . ?
C63B Cl1B 1.721(17) . ?
C63B Cl2B 1.780(18) . ?
Cl5B C65B 1.731(10) . ?
C65B H65C 0.9900 . ?
C65B H65D 0.9900 . ?
C65B Cl6B 1.702(11) . ?
Cl3B C64B 1.746(16) . ?
C64B H64C 0.9900 . ?
C64B H64D 0.9900 . ?
C64B Cl4B 1.696(18) . ?
C49B H49D 0.9800 . ?
C49B H49E 0.9800 . ?
C49B H49F 0.9800 . ?
C48B H48D 0.9800 . ?
C48B H48E 0.9800 . ?
C48B H48F 0.9800 . ?
C50B H50D 0.9800 . ?
C50B H50E 0.9800 . ?
C50B H50F 0.9800 . ?

loop_
_geom_torsion_atom_site_label_1
_geom_torsion_atom_site_label_2
_geom_torsion_atom_site_label_3
_geom_torsion_atom_site_label_4
_geom_torsion
_geom_torsion_site_symmetry_1
_geom_torsion_site_symmetry_2
_geom_torsion_site_symmetry_3
_geom_torsion_site_symmetry_4
_geom_torsion_publ_flag
Cu P1 N1 P2 -4.23(12) . . . . ?
Cu P1 N1 C1A 179.3(4) . . . . ?
Cu P1 N1 C1B -176.1(8) . . . . ?
Cu P1 C31 C32 96.7(3) . . . . ?
Cu P1 C31 C36 -74.2(3) . . . . ?
Cu P1 C41 C46 -47.2(3) . . . . ?
Cu P1 C41 C42 124.0(3) . . . . ?
Cu P2 N1 P1 4.15(11) . . . . ?
Cu P2 N1 C1A -179.1(3) . . . . ?
Cu P2 N1 C1B 174.0(10) . . . . ?
Cu P2 C11 C16 -31.0(3) . . . . ?
Cu P2 C11 C12 141.1(3) . . . . ?
Cu P2 C21 C26 90.5(3) . . . . ?
Cu P2 C21 C22 -79.3(3) . . . . ?
Cu N2 C58 C57 0.1(3) . . . . ?
Cu N2 C58 C59 178.5(3) . . . . ?
Cu N2 C62 C61 -176.8(3) . . . . ?
Cu N3 C51 C56 162.3(3) . . . . ?
Cu N3 C51 C52 -17.9(5) . . . . ?
Cu N3 C57 S -167.46(16) . . . . ?
Cu N3 C57 C58 9.8(4) . . . . ?
P1 P2 N1 C1A 176.8(4) . . . . ?
P1 P2 N1 C1B 169.8(10) . . . . ?
P1 P2 C11 C16 35.9(3) . . . . ?
P1 P2 C11 C12 -152.0(3) . . . . ?
P1 P2 C21 C26 31.8(4) . . . . ?
P1 P2 C21 C22 -138.0(2) . . . . ?
P1 N1 C1A C2A -172.3(2) . . . . ?
P1 N1 C1A C6A 9.3(5) . . . . ?
P1 N1 C1B C6B -166.1(5) . . . . ?
P1 N1 C1B C2B 14.3(13) . . . . ?
P1 C31 C32 C33 -173.7(2) . . . . ?
P1 C31 C36 C35 175.0(3) . . . . ?
P1 C41 C42 C43 -170.0(3) . . . . ?
P2 P1 N1 C1A -176.5(4) . . . . ?
P2 P1 N1 C1B -171.9(9) . . . . ?
P2 P1 C31 C32 38.7(3) . . . . ?
P2 P1 C31 C36 -132.3(2) . . . . ?
P2 P1 C41 C46 27.9(3) . . . . ?
P2 P1 C41 C42 -160.8(2) . . . . ?
P2 N1 C1A C2A 11.9(5) . . . . ?
P2 N1 C1A C6A -166.5(2) . . . . ?
P2 N1 C1B C6B 25.3(14) . . . . ?
P2 N1 C1B C2B -154.2(6) . . . . ?
P2 C11 C12 C13 -172.1(3) . . . . ?
P2 C21 C22 C23 174.0(3) . . . . ?
S C56 C51 N3 1.5(4) . . . . ?
S C56 C51 C52 -178.2(3) . . . . ?
S C56 C55 C54 178.2(3) . . . . ?
N1 P1 C31 C32 -2.3(3) . . . . ?
N1 P1 C31 C36 -173.2(2) . . . . ?
N1 P1 C41 C46 61.1(3) . . . . ?
N1 P1 C41 C42 -127.6(3) . . . . ?
N1 P2 C11 C16 73.7(3) . . . . ?
N1 P2 C11 C12 -114.2(3) . . . . ?
N1 P2 C21 C26 -9.1(3) . . . . ?
N1 P2 C21 C22 -178.9(3) . . . . ?
N1 C1A C2A C3A -178.4(5) . . . . ?
N1 C1A C6A C5A 178.4(5) . . . . ?
N1 C1B C6B C5B -179.6(14) . . . . ?
N1 C1B C2B C3B 179.5(15) . . . . ?
N2 C58 C57 S 170.2(2) . . . . ?
N2 C58 C57 N3 -6.8(4) . . . . ?
N2 C58 C59 C60 -1.8(5) . . . . ?
N2 C62 C61 C60 -0.3(6) . . . . ?
N3 C51 C52 C53 179.9(3) . . . . ?
O2A C5A C6A C1A 178.9(3) . . . . ?
C31 P1 N1 P2 107.27(15) . . . . ?
C31 P1 N1 C1A -69.2(4) . . . . ?
C31 P1 N1 C1B -64.6(8) . . . . ?
C31 P1 C41 C46 176.4(2) . . . . ?
C31 P1 C41 C42 -12.3(3) . . . . ?
C31 C32 C33 C34 -0.5(5) . . . . ?
C46 C45 C44 C43 1.5(5) . . . . ?
C46 C45 C44 C47 -175.3(3) . . . . ?
C46 C41 C42 C43 1.0(5) . . . . ?
C45 C46 C41 P1 171.5(2) . . . . ?
C45 C46 C41 C42 0.0(5) . . . . ?
C45 C44 C43 C42 -0.4(6) . . . . ?
C45 C44 C47 C48A -148.6(6) . . . . ?
C45 C44 C47 C49A 97.0(5) . . . . ?
C45 C44 C47 C50A -19.0(6) . . . . ?
C45 C44 C47 C49B 58.0(16) . . . . ?
C45 C44 C47 C48B -151(2) . . . . ?
C45 C44 C47 C50B -52.3(11) . . . . ?
C41 P1 N1 P2 -139.57(14) . . . . ?
C41 P1 N1 C1A 43.9(4) . . . . ?
C41 P1 N1 C1B 48.5(8) . . . . ?
C41 P1 C31 C32 -116.2(3) . . . . ?
C41 P1 C31 C36 72.9(3) . . . . ?
C41 C46 C45 C44 -1.3(5) . . . . ?
C41 C42 C43 C44 -0.8(6) . . . . ?
C26 C21 C22 C23 3.5(5) . . . . ?
C1A C2A C3A C4A 0.0 . . . . ?
C2A C1A C6A C5A 0.0 . . . . ?
C2A C3A C4A C5A 0.0 . . . . ?
C2A C3A C4A C9A 177.7(4) . . . . ?
C3A C4A C5A O2A -178.8(4) . . . . ?
C3A C4A C5A C6A 0.0 . . . . ?
C3A C4A C9A C8A -179.0(4) . . . . ?
C3A C4A C9A C10A 1.6(6) . . . . ?
C4A C5A C6A C1A 0.0 . . . . ?
C5A O2A C7A O1A 178.2(4) . . . . ?
C5A O2A C7A C8A -0.8(6) . . . . ?
C5A C4A C9A C8A -1.2(6) . . . . ?
C5A C4A C9A C10A 179.4(4) . . . . ?
C6A C1A C2A C3A 0.0 . . . . ?
C24 C23 C22 C21 -2.1(6) . . . . ?
C14 C13 C12 C11 -0.5(7) . . . . ?
C56 S C57 N3 0.3(3) . . . . ?
C56 S C57 C58 -176.8(3) . . . . ?
C56 C51 C52 C53 -0.4(5) . . . . ?
C16 C11 C12 C13 -0.1(6) . . . . ?
C58 N2 C62 C61 0.2(5) . . . . ?
C58 C59 C60 C61 1.6(6) . . . . ?
C51 N3 C57 S 0.5(4) . . . . ?
C51 N3 C57 C58 177.8(3) . . . . ?
C51 C56 C55 C54 -2.5(6) . . . . ?
C51 C52 C53 C54 -1.3(5) . . . . ?
C15 C14 C17 C20 -131.5(4) . . . . ?
C15 C14 C17 C18 -10.8(5) . . . . ?
C15 C14 C17 C19 108.4(4) . . . . ?
C15 C14 C13 C12 0.2(6) . . . . ?
C15 C16 C11 P2 173.4(3) . . . . ?
C15 C16 C11 C12 1.0(5) . . . . ?
C32 C31 C36 C35 3.6(5) . . . . ?
C11 P2 N1 P1 -127.21(15) . . . . ?
C11 P2 N1 C1A 49.6(4) . . . . ?
C11 P2 N1 C1B 42.6(10) . . . . ?
C11 P2 C21 C26 -123.6(3) . . . . ?
C11 P2 C21 C22 66.7(3) . . . . ?
C11 C16 C15 C14 -1.4(5) . . . . ?
C34 C35 C36 C31 -1.3(5) . . . . ?
C25 C26 C21 P2 -172.1(3) . . . . ?
C25 C26 C21 C22 -2.4(5) . . . . ?
C25 C24 C23 C22 -0.4(5) . . . . ?
C25 C24 C27 C30 -12.1(5) . . . . ?
C25 C24 C27 C29 -133.4(4) . . . . ?
C25 C24 C27 C28 106.6(4) . . . . ?
C33 C34 C35 C36 -1.8(5) . . . . ?
C33 C34 C37 C39 -119.9(4) . . . . ?
C33 C34 C37 C38 1.9(5) . . . . ?
C33 C34 C37 C40 119.8(4) . . . . ?
C21 P2 N1 P1 119.01(15) . . . . ?
C21 P2 N1 C1A -64.2(4) . . . . ?
C21 P2 N1 C1B -71.1(10) . . . . ?
C21 P2 C11 C16 -169.4(3) . . . . ?
C21 P2 C11 C12 2.7(4) . . . . ?
C21 C26 C25 C24 -0.1(5) . . . . ?
C57 S C56 C51 -1.0(3) . . . . ?
C57 S C56 C55 178.4(4) . . . . ?
C57 N3 C51 C56 -1.3(4) . . . . ?
C57 N3 C51 C52 178.4(3) . . . . ?
C57 C58 C59 C60 176.4(3) . . . . ?
C62 N2 C58 C57 -177.5(3) . . . . ?
C62 N2 C58 C59 0.9(5) . . . . ?
C62 C61 C60 C59 -0.6(6) . . . . ?
C35 C34 C33 C32 2.7(5) . . . . ?
C35 C34 C37 C39 60.4(4) . . . . ?
C35 C34 C37 C38 -177.7(3) . . . . ?
C35 C34 C37 C40 -59.9(4) . . . . ?
C17 C14 C15 C16 -174.3(3) . . . . ?
C17 C14 C13 C12 175.5(4) . . . . ?
C36 C31 C32 C33 -2.7(5) . . . . ?
C52 C53 C54 C55 1.1(6) . . . . ?
C23 C24 C25 C26 1.5(5) . . . . ?
C23 C24 C27 C30 169.3(4) . . . . ?
C23 C24 C27 C29 48.0(5) . . . . ?
C23 C24 C27 C28 -72.0(4) . . . . ?
C53 C54 C55 C56 0.7(6) . . . . ?
C37 C34 C33 C32 -177.0(3) . . . . ?
C37 C34 C35 C36 177.9(3) . . . . ?
C27 C24 C25 C26 -177.2(3) . . . . ?
C27 C24 C23 C22 178.3(3) . . . . ?
C59 C58 C57 S -8.2(5) . . . . ?
C59 C58 C57 N3 174.8(3) . . . . ?
C43 C44 C47 C48A 34.6(7) . . . . ?
C43 C44 C47 C49A -79.8(5) . . . . ?
C43 C44 C47 C50A 164.3(5) . . . . ?
C43 C44 C47 C49B -118.7(16) . . . . ?
C43 C44 C47 C48B 32(2) . . . . ?
C43 C44 C47 C50B 131.0(11) . . . . ?
C13 C14 C15 C16 0.8(5) . . . . ?
C13 C14 C17 C20 53.4(5) . . . . ?
C13 C14 C17 C18 174.0(4) . . . . ?
C13 C14 C17 C19 -66.7(4) . . . . ?
C55 C56 C51 N3 -177.9(3) . . . . ?
C55 C56 C51 C52 2.3(5) . . . . ?
C47 C44 C43 C42 176.4(4) . . . . ?
C7A O2A C5A C4A -2.3(5) . . . . ?
C7A O2A C5A C6A 178.8(3) . . . . ?
C7A C8A C9A C4A -1.7(8) . . . . ?
C7A C8A C9A C10A 177.6(5) . . . . ?
C9A C4A C5A O2A 3.3(4) . . . . ?
C9A C4A C5A C6A -177.9(4) . . . . ?
C9A C8A C7A O2A 2.8(7) . . . . ?
C9A C8A C7A O1A -176.1(5) . . . . ?
C1B C6B C5B C4B 0.0 . . . . ?
C1B C6B C5B O2B -173.2(13) . . . . ?
C6B C1B C2B C3B 0.0 . . . . ?
C6B C5B C4B C3B 0.0 . . . . ?
C6B C5B C4B C9B -179.7(13) . . . . ?
C6B C5B O2B C7B 178.7(14) . . . . ?
C5B C4B C3B C2B 0.0 . . . . ?
C5B C4B C9B C8B 2(2) . . . . ?
C5B C4B C9B C10B -177.6(14) . . . . ?
C5B O2B C7B O1B -176.8(18) . . . . ?
C5B O2B C7B C8B 0(3) . . . . ?
C4B C5B O2B C7B 6(2) . . . . ?
C4B C3B C2B C1B 0.0 . . . . ?
C3B C4B C9B C8B -177.7(15) . . . . ?
C3B C4B C9B C10B 3(2) . . . . ?
C2B C1B C6B C5B 0.0 . . . . ?
O2B C5B C4B C3B 173.0(14) . . . . ?
O2B C5B C4B C9B -6.7(16) . . . . ?
O2B C7B C8B C9B -5(3) . . . . ?
C7B C8B C9B C4B 4(3) . . . . ?
C7B C8B C9B C10B -176.5(19) . . . . ?
O1B C7B C8B C9B 171(2) . . . . ?
C9B C4B C3B C2B 179.7(14) . . . . ?
